data_7057724
loop_
_publ_author_name
'Foreti\'c, Bla\<zenka'
'Vianello, Robert'
'Matkovi\'c-\<Calogovi\'c, Dubravka'
'Jadre\<sko, Dijana'
'Picek, Igor'

_publ_section_title
;
 Supramolecular inter-ionic charge-transfer complexes between derivatives
 of pyridinium-4-oxime cations and hexacyanoferrate(ii) anions
;
_journal_issue 19
_journal_name_full 'New Journal of Chemistry'
_journal_page_first 16115
_journal_paper_doi 10.1039/C8NJ03066A
_journal_volume 42
_journal_year 2018
_chemical_formula_sum 'C29 H36 Fe0.5 N7 O7'
_chemical_formula_weight 622.57
_space_group_crystal_system triclinic
_space_group_IT_number 2
_space_group_name_Hall '-P 1'
_space_group_name_H-M_alt 'P -1'
_symmetry_space_group_name_Hall '-P 1'
_symmetry_space_group_name_H-M 'P -1'
_atom_sites_solution_hydrogens mixed
_audit_creation_method SHELXL-2014/7
_audit_update_record
;
2018-03-06 deposited with the CCDC.
2018-09-05 downloaded from the CCDC.
;
_cell_angle_alpha 108.627(4)
_cell_angle_beta 95.042(4)
_cell_angle_gamma 105.537(4)
_cell_formula_units_Z 2
_cell_length_a 9.2150(5)
_cell_length_b 12.2553(5)
_cell_length_c 16.2052(8)
_cell_measurement_reflns_used 3781
_cell_measurement_temperature 293(2)
_cell_measurement_theta_max 28.6510
_cell_measurement_theta_min 4.5490
_cell_volume 1640.43(15)
_computing_cell_refinement 'CrysAlisPro (Rigaku Oxford Diffraction,2016)'
_computing_data_collection 'CrysAlisPro (Rigaku Oxford Diffraction,2016)'
_computing_data_reduction 'CrysAlisPro (Rigaku Oxford Diffraction,2016)'
_computing_structure_refinement 'SHELXL-2014/7 (Sheldrick, 2014)'
_diffrn_ambient_temperature 293(2)
_diffrn_detector 'CCD plate'
_diffrn_detector_area_resol_mean 16.3426
_diffrn_detector_type Sapphire3
_diffrn_measured_fraction_theta_full 0.991
_diffrn_measured_fraction_theta_max 0.993
_diffrn_measurement_details
;
#__ type_ start__ end____ width___ exp.time_
  1 omega   42.00   68.00   1.0000   30.0000
omega____ theta____ kappa____ phi______ frames
    -       28.6542   57.0000  -30.0000 26

#__ type_ start__ end____ width___ exp.time_
  2 omega   70.00   99.00   1.0000   30.0000
omega____ theta____ kappa____ phi______ frames
    -       28.6542   57.0000   30.0000 29

#__ type_ start__ end____ width___ exp.time_
  3 omega   40.00   97.00   1.0000   30.0000
omega____ theta____ kappa____ phi______ frames
    -       28.6542  179.0000  -60.0000 57

#__ type_ start__ end____ width___ exp.time_
  4 omega  -97.00   -1.00   1.0000   30.0000
omega____ theta____ kappa____ phi______ frames
    -      -31.4667  -77.0000    0.0000 96

#__ type_ start__ end____ width___ exp.time_
  5 omega  -24.00   34.00   1.0000   30.0000
omega____ theta____ kappa____ phi______ frames
    -      -31.4667   57.0000  150.0000 58

#__ type_ start__ end____ width___ exp.time_
  6 omega -104.00   -1.00   1.0000   30.0000
omega____ theta____ kappa____ phi______ frames
    -      -31.4667  -77.0000  -90.0000 103

#__ type_ start__ end____ width___ exp.time_
  7 omega  -93.00  -44.00   1.0000   30.0000
omega____ theta____ kappa____ phi______ frames
    -      -31.4667  133.0000   83.0000 49

#__ type_ start__ end____ width___ exp.time_
  8 omega  -31.00   40.00   1.0000   30.0000
omega____ theta____ kappa____ phi______ frames
    -      -31.4667   37.0000  120.0000 71

;
_diffrn_measurement_device 'four-circle diffractometer'
_diffrn_measurement_device_type 'Xcalibur, Sapphire3'
_diffrn_measurement_method '\w scans'
_diffrn_orient_matrix_UB_11 0.0311846000
_diffrn_orient_matrix_UB_12 -0.0386946000
_diffrn_orient_matrix_UB_13 -0.0307593000
_diffrn_orient_matrix_UB_21 -0.0479068000
_diffrn_orient_matrix_UB_22 0.0025924000
_diffrn_orient_matrix_UB_23 -0.0355962000
_diffrn_orient_matrix_UB_31 0.0579142000
_diffrn_orient_matrix_UB_32 0.0513116000
_diffrn_orient_matrix_UB_33 -0.0003251000
_diffrn_radiation_monochromator graphite
_diffrn_radiation_probe x-ray
_diffrn_radiation_type 'Mo K\a'
_diffrn_radiation_wavelength 0.71073
_diffrn_reflns_av_R_equivalents 0.0294
_diffrn_reflns_av_unetI/netI 0.0425
_diffrn_reflns_Laue_measured_fraction_full 0.991
_diffrn_reflns_Laue_measured_fraction_max 0.993
_diffrn_reflns_limit_h_max 7
_diffrn_reflns_limit_h_min -11
_diffrn_reflns_limit_k_max 15
_diffrn_reflns_limit_k_min -11
_diffrn_reflns_limit_l_max 21
_diffrn_reflns_limit_l_min -21
_diffrn_reflns_number 14585
_diffrn_reflns_point_group_measured_fraction_full 0.991
_diffrn_reflns_point_group_measured_fraction_max 0.993
_diffrn_reflns_theta_full 25.242
_diffrn_reflns_theta_max 27.500
_diffrn_reflns_theta_min 4.231
_diffrn_source 'Enhance (Mo) X-ray Source'
_exptl_absorpt_coefficient_mu 0.301
_exptl_absorpt_correction_T_max 1.00000
_exptl_absorpt_correction_T_min 0.93378
_exptl_absorpt_correction_type multi-scan
_exptl_absorpt_process_details
;
CrysAlisPro (Rigaku Oxford Diffraction,2016)
Empirical absorption correction using spherical harmonics,
 implemented in SCALE3 ABSPACK scaling algorithm.
;
_exptl_crystal_colour red-brown
_exptl_crystal_density_diffrn 1.260
_exptl_crystal_description plate
_exptl_crystal_F_000 656
_exptl_crystal_size_max 0.26
_exptl_crystal_size_mid 0.25
_exptl_crystal_size_min 0.11
_refine_diff_density_max 0.327
_refine_diff_density_min -0.239
_refine_diff_density_rms 0.045
_refine_ls_extinction_method none
_refine_ls_goodness_of_fit_ref 1.035
_refine_ls_hydrogen_treatment mixed
_refine_ls_matrix_type full
_refine_ls_number_parameters 420
_refine_ls_number_reflns 7455
_refine_ls_number_restraints 14
_refine_ls_restrained_S_all 1.036
_refine_ls_R_factor_all 0.0724
_refine_ls_R_factor_gt 0.0563
_refine_ls_shift/su_max 0.000
_refine_ls_shift/su_mean 0.000
_refine_ls_structure_factor_coef Fsqd
_refine_ls_weighting_details 'w=1/[\s^2^(Fo^2^)+(0.0747P)^2^+0.1991P] where P=(Fo^2^+2Fc^2^)/3'
_refine_ls_weighting_scheme calc
_refine_ls_wR_factor_gt 0.1359
_refine_ls_wR_factor_ref 0.1470
_reflns_Friedel_coverage 0.000
_reflns_number_gt 6036
_reflns_number_total 7455
_reflns_threshold_expression 'I > 2\s(I)'
_cod_data_source_file c8nj03066a2.cif
_cod_data_source_block bepa
_cod_depositor_comments 'Adding full bibliography for 7057723--7057724.cif.'
_cod_original_formula_sum 'C29 H36 Fe0.50 N7 O7'
_cod_database_code 7057724
_shelx_shelxl_version_number 2014/7
_shelx_space_group_comment
;
The symmetry employed for this shelxl refinement is uniquely defined
by the following loop, which should always be used as a source of
symmetry information in preference to the above space-group names.
They are only intended as comments.
;
_cell_oxdiff_length_a 9.2150(5)
_cell_oxdiff_length_b 12.2553(5)
_cell_oxdiff_length_c 16.2052(8)
_cell_oxdiff_angle_alpha 108.627(4)
_cell_oxdiff_angle_beta 95.042(4)
_cell_oxdiff_angle_gamma 105.537(4)
_cell_oxdiff_volume 1640.44(14)

loop_
_space_group_symop_operation_xyz
'x, y, z'
'-x, -y, -z'

loop_
_atom_site_label
_atom_site_type_symbol
_atom_site_fract_x
_atom_site_fract_y
_atom_site_fract_z
_atom_site_U_iso_or_equiv
_atom_site_adp_type
_atom_site_occupancy
_atom_site_site_symmetry_order
_atom_site_calc_flag
_atom_site_refinement_flags_posn
_atom_site_refinement_flags_adp
_atom_site_refinement_flags_occupancy
Fe Fe 0.0000 0.5000 0.5000 0.03538(13) Uani 1 2 d S . P
C1 C 0.1823(2) 0.63390(16) 0.54923(13) 0.0429(4) Uani 1 1 d . . .
C2 C 0.1160(2) 0.39729(17) 0.44675(13) 0.0449(4) Uani 1 1 d . . .
C2A C 0.3586(3) 0.3122(2) 0.61377(17) 0.0627(6) Uani 1 1 d . . .
H2A H 0.2585 0.3148 0.6064 0.075 Uiso 1 1 calc R U .
C2B C 0.1087(5) 0.7527(4) 0.7725(2) 0.1077(12) Uani 1 1 d . . .
H2B H 0.1122 0.7171 0.7131 0.129 Uiso 1 1 calc R U .
C3 C 0.0211(2) 0.45665(16) 0.60265(13) 0.0420(4) Uani 1 1 d . . .
C3A C 0.3841(3) 0.2063(2) 0.60986(16) 0.0589(6) Uani 1 1 d . . .
H3A H 0.3018 0.1373 0.6000 0.071 Uiso 1 1 calc R U .
C3B C 0.0454(6) 0.6813(4) 0.8172(2) 0.1189(14) Uani 1 1 d . . .
H3B H 0.0075 0.5976 0.7884 0.143 Uiso 1 1 calc R U .
C4A C 0.5331(2) 0.20168(19) 0.62068(14) 0.0498(5) Uani 1 1 d . . .
C4B C 0.0369(4) 0.7322(3) 0.90526(18) 0.0875(9) Uani 1 1 d . . .
C5A C 0.6514(3) 0.3065(2) 0.63397(17) 0.0601(6) Uani 1 1 d . . .
H5A H 0.7525 0.3062 0.6411 0.072 Uiso 1 1 calc R U .
C5B C 0.0961(5) 0.8551(3) 0.94429(18) 0.0953(10) Uani 1 1 d . . .
H5B H 0.0954 0.8926 1.0040 0.114 Uiso 1 1 calc R U .
C6A C 0.6202(3) 0.4098(2) 0.63663(17) 0.0607(6) Uani 1 1 d . . .
H6A H 0.7003 0.4794 0.6445 0.073 Uiso 1 1 calc R U .
C6B C 0.1560(5) 0.9228(3) 0.8964(2) 0.1118(13) Uani 1 1 d . . .
H6B H 0.1915 1.0069 0.9228 0.134 Uiso 1 1 calc R U .
C7A C 0.4474(3) 0.5304(2) 0.64027(16) 0.0640(6) Uani 1 1 d . . .
H7A1 H 0.3409 0.5157 0.6163 0.077 Uiso 1 1 calc R U .
H7A2 H 0.5110 0.5725 0.6083 0.077 Uiso 1 1 calc R U .
C7B C 0.2193(6) 0.9443(4) 0.7558(2) 0.1253(15) Uani 1 1 d . . .
H37A H 0.1362 0.9704 0.7363 0.150 Uiso 1 1 calc R U .
H37B H 0.2455 0.8940 0.7034 0.150 Uiso 1 1 calc R U .
C8A C 0.4838(3) 0.6075(2) 0.73694(16) 0.0600(6) Uani 1 1 d . . .
C8B C 0.3573(4) 1.0549(4) 0.8045(2) 0.0970(11) Uani 1 1 d D . .
C9A C 0.6053(4) 0.7114(3) 0.7703(2) 0.0912(10) Uani 1 1 d . . .
H9A H 0.6666 0.7352 0.7325 0.109 Uiso 1 1 calc R U .
C9B C 0.4973(8) 1.0491(7) 0.8281(3) 0.158(2) Uani 1 1 d . . .
H9B H 0.5120 0.9741 0.8183 0.190 Uiso 1 1 calc R U .
C10A C 0.6387(5) 0.7819(3) 0.8594(3) 0.1138(13) Uani 1 1 d . . .
H10A H 0.7213 0.8531 0.8810 0.137 Uiso 1 1 calc R U .
C10B C 0.6177(9) 1.1522(13) 0.8664(6) 0.216(6) Uani 1 1 d . . .
H10B H 0.7131 1.1464 0.8845 0.260 Uiso 1 1 calc R U .
C11A C 0.5514(5) 0.7477(4) 0.9156(2) 0.1109(12) Uani 1 1 d . . .
H11A H 0.5741 0.7949 0.9756 0.133 Uiso 1 1 calc R U .
C11B C 0.6037(13) 1.2632(12) 0.8790(6) 0.235(7) Uani 1 1 d . . .
H11B H 0.6882 1.3329 0.9025 0.282 Uiso 1 1 calc R U .
C12A C 0.4300(5) 0.6434(4) 0.8831(2) 0.1271(16) Uani 1 1 d . . .
H12A H 0.3698 0.6191 0.9211 0.153 Uiso 1 1 calc R U .
C12B C 0.4621(9) 1.2684(5) 0.8561(4) 0.169(3) Uani 1 1 d D . .
H12B H 0.4478 1.3434 0.8653 0.203 Uiso 1 1 calc R U .
C13A C 0.3969(4) 0.5744(3) 0.7945(2) 0.1068(12) Uani 1 1 d . . .
H13A H 0.3136 0.5037 0.7731 0.128 Uiso 1 1 calc R U .
C13B C 0.3390(5) 1.1648(5) 0.8194(2) 0.1104(13) Uani 1 1 d D . .
H13B H 0.2421 1.1704 0.8046 0.132 Uiso 1 1 calc R U .
C14A C 0.5709(3) 0.0934(2) 0.61959(17) 0.0592(6) Uani 1 1 d . . .
H14A H 0.6733 0.0969 0.6297 0.071 Uiso 1 1 calc R U .
C14B C -0.0312(6) 0.6541(3) 0.9522(3) 0.1128(13) Uani 1 1 d . . .
H14B H -0.0771 0.5715 0.9210 0.135 Uiso 1 1 calc R U .
N1 N 0.2908(2) 0.71693(16) 0.57977(14) 0.0618(5) Uani 1 1 d . . .
N1A N 0.4755(2) 0.41251(16) 0.62811(12) 0.0536(4) Uani 1 1 d . . .
N1B N 0.1647(4) 0.8699(3) 0.81086(15) 0.0969(9) Uani 1 1 d . . .
N2 N 0.1844(3) 0.33376(19) 0.41519(16) 0.0708(6) Uani 1 1 d . . .
N2A N 0.4670(2) -0.00512(16) 0.60518(12) 0.0537(4) Uani 1 1 d . . .
N2B N -0.0291(4) 0.6958(2) 1.03316(18) 0.0910(8) Uani 1 1 d . . .
N3 N 0.0330(2) 0.42875(17) 0.66388(12) 0.0586(5) Uani 1 1 d . . .
O1A O 0.52731(19) -0.09588(14) 0.60750(14) 0.0733(5) Uani 1 1 d . . .
H1A H 0.4578 -0.1604 0.5924 0.110 Uiso 1 1 calc R U .
O1B O -0.0992(5) 0.6076(2) 1.0656(2) 0.1396(11) Uani 1 1 d . . .
H1B H -0.0794 0.6354 1.1200 0.209 Uiso 1 1 calc R U .
OW1 O 0.8201(2) 0.90175(16) 0.66486(17) 0.0874(6) Uani 1 1 d D . .
H11 H 0.825(4) 0.8315(16) 0.637(2) 0.131 Uiso 1 1 d D U .
H12 H 0.733(2) 0.906(3) 0.647(2) 0.131 Uiso 1 1 d D U .
OW2 O 0.9343(5) 1.0364(3) 0.8428(2) 0.1424(11) Uani 1 1 d D . .
H21 H 0.899(8) 1.003(4) 0.7871(10) 0.214 Uiso 1 1 d D U .
H22 H 0.962(8) 1.1133(7) 0.857(3) 0.214 Uiso 1 1 d D U .
OW3 O 0.1040(4) 0.8658(2) 0.5112(2) 0.1522(13) Uani 1 1 d . . .
H31 H 0.1531 0.8148 0.5026 0.228 Uiso 1 1 d . U .
H32 H 0.0215 0.8416 0.5251 0.228 Uiso 1 1 d . U .
OW4 O -0.0173(3) 0.9107(3) 0.3705(2) 0.1326(10) Uani 1 1 d D . .
H41 H 0.026(6) 0.892(4) 0.410(3) 0.199 Uiso 1 1 d D U .
H42 H 0.034(6) 0.982(2) 0.375(4) 0.199 Uiso 1 1 d D U .
OW5 O -0.0373(5) 0.7089(3) 0.23381(19) 0.1472(12) Uani 1 1 d D . .
H51 H -0.019(8) 0.667(4) 0.264(3) 0.221 Uiso 1 1 d D U .
H52 H -0.026(9) 0.780(2) 0.268(3) 0.221 Uiso 1 1 d D U .

loop_
_atom_site_aniso_label
_atom_site_aniso_U_11
_atom_site_aniso_U_22
_atom_site_aniso_U_33
_atom_site_aniso_U_23
_atom_site_aniso_U_13
_atom_site_aniso_U_12
Fe 0.0395(2) 0.02983(18) 0.0369(2) 0.01437(14) 0.00805(15) 0.00789(14)
C1 0.0519(11) 0.0373(9) 0.0422(10) 0.0186(8) 0.0095(9) 0.0127(8)
C2 0.0527(11) 0.0396(9) 0.0447(10) 0.0191(8) 0.0101(9) 0.0128(9)
C2A 0.0504(12) 0.0680(14) 0.0714(15) 0.0333(12) 0.0064(11) 0.0130(11)
C2B 0.133(3) 0.126(3) 0.0460(15) 0.0058(18) 0.0194(18) 0.042(3)
C3 0.0410(10) 0.0345(9) 0.0451(10) 0.0146(8) 0.0042(8) 0.0039(7)
C3A 0.0481(12) 0.0560(12) 0.0705(14) 0.0282(11) 0.0094(11) 0.0066(10)
C3B 0.160(4) 0.106(3) 0.0623(19) 0.0009(19) 0.029(2) 0.030(3)
C4A 0.0481(11) 0.0494(11) 0.0534(12) 0.0237(9) 0.0152(9) 0.0093(9)
C4B 0.112(2) 0.092(2) 0.0527(15) 0.0145(14) 0.0091(16) 0.0384(19)
C5A 0.0461(11) 0.0549(12) 0.0835(16) 0.0321(12) 0.0229(11) 0.0102(10)
C5B 0.149(3) 0.089(2) 0.0455(14) 0.0191(14) 0.0225(17) 0.038(2)
C6A 0.0558(13) 0.0529(12) 0.0779(16) 0.0335(11) 0.0220(12) 0.0086(10)
C6B 0.180(4) 0.099(2) 0.0485(15) 0.0218(15) 0.030(2) 0.033(2)
C7A 0.0786(16) 0.0609(13) 0.0638(14) 0.0329(11) 0.0120(12) 0.0274(12)
C7B 0.160(4) 0.165(4) 0.0588(18) 0.050(2) 0.025(2) 0.049(3)
C8A 0.0635(14) 0.0574(13) 0.0638(14) 0.0267(11) 0.0103(12) 0.0207(11)
C8B 0.098(2) 0.158(4) 0.0535(16) 0.053(2) 0.0261(17) 0.048(3)
C9A 0.109(2) 0.0676(17) 0.086(2) 0.0305(16) 0.0312(19) 0.0039(16)
C9B 0.146(5) 0.289(8) 0.092(3) 0.080(4) 0.039(3) 0.131(5)
C10A 0.130(3) 0.074(2) 0.092(2) 0.0088(18) 0.010(2) -0.012(2)
C10B 0.074(3) 0.447(17) 0.129(5) 0.130(10) 0.017(3) 0.052(7)
C11A 0.125(3) 0.103(3) 0.070(2) 0.0071(18) 0.011(2) 0.012(2)
C11B 0.172(8) 0.337(14) 0.108(5) 0.107(8) -0.007(5) -0.083(9)
C12A 0.120(3) 0.145(3) 0.075(2) 0.019(2) 0.035(2) -0.005(3)
C12B 0.235(8) 0.156(5) 0.115(4) 0.075(4) 0.027(5) 0.026(6)
C13A 0.087(2) 0.116(3) 0.0724(19) 0.0138(18) 0.0192(17) -0.0171(19)
C13B 0.102(3) 0.159(4) 0.088(2) 0.067(3) 0.018(2) 0.041(3)
C14A 0.0444(11) 0.0528(12) 0.0806(16) 0.0279(11) 0.0176(11) 0.0088(9)
C14B 0.156(4) 0.082(2) 0.083(2) 0.0172(18) 0.027(2) 0.024(2)
N1 0.0597(12) 0.0442(9) 0.0698(12) 0.0222(9) 0.0017(10) -0.0012(9)
N1A 0.0612(11) 0.0542(10) 0.0509(10) 0.0268(8) 0.0118(9) 0.0169(9)
N1B 0.131(2) 0.116(2) 0.0442(12) 0.0274(14) 0.0213(14) 0.0416(19)
N2 0.0835(14) 0.0631(12) 0.0847(15) 0.0310(11) 0.0369(12) 0.0408(12)
N2A 0.0495(10) 0.0474(9) 0.0637(11) 0.0231(8) 0.0130(9) 0.0097(8)
N2B 0.115(2) 0.0862(17) 0.0797(17) 0.0384(14) 0.0198(16) 0.0338(16)
N3 0.0624(11) 0.0612(11) 0.0534(10) 0.0334(9) 0.0039(9) 0.0080(9)
O1A 0.0524(9) 0.0446(8) 0.1186(15) 0.0303(10) 0.0139(10) 0.0077(7)
O1B 0.203(3) 0.0959(17) 0.122(2) 0.0564(16) 0.048(2) 0.023(2)
OW1 0.0772(13) 0.0573(10) 0.1226(18) 0.0249(11) 0.0160(12) 0.0226(9)
OW2 0.185(3) 0.125(2) 0.106(2) 0.0326(17) 0.042(2) 0.036(2)
OW3 0.178(3) 0.0943(17) 0.192(3) 0.0670(19) -0.005(2) 0.0479(19)
OW4 0.105(2) 0.128(2) 0.155(3) 0.075(2) -0.0042(18) 0.0001(17)
OW5 0.241(4) 0.139(2) 0.1078(19) 0.0927(18) 0.040(2) 0.071(3)

loop_
_atom_type_symbol
_atom_type_description
_atom_type_scat_dispersion_real
_atom_type_scat_dispersion_imag
_atom_type_scat_source
C C 0.0033 0.0016 'International Tables Vol C Tables 4.2.6.8 and 6.1.1.4'
H H 0.0000 0.0000 'International Tables Vol C Tables 4.2.6.8 and 6.1.1.4'
N N 0.0061 0.0033 'International Tables Vol C Tables 4.2.6.8 and 6.1.1.4'
O O 0.0106 0.0060 'International Tables Vol C Tables 4.2.6.8 and 6.1.1.4'
Fe Fe 0.3463 0.8444 'International Tables Vol C Tables 4.2.6.8 and 6.1.1.4'

loop_
_geom_angle_atom_site_label_1
_geom_angle_atom_site_label_2
_geom_angle_atom_site_label_3
_geom_angle
_geom_angle_site_symmetry_1
_geom_angle_site_symmetry_3
C1 Fe C1 180.0 . 2_566
C1 Fe C3 90.95(8) . .
C1 Fe C3 89.05(8) 2_566 .
C1 Fe C3 89.05(8) . 2_566
C1 Fe C3 90.95(8) 2_566 2_566
C3 Fe C3 180.0 . 2_566
C1 Fe C2 90.58(8) . .
C1 Fe C2 89.42(8) 2_566 .
C3 Fe C2 89.38(8) . .
C3 Fe C2 90.62(8) 2_566 .
C1 Fe C2 89.42(8) . 2_566
C1 Fe C2 90.58(8) 2_566 2_566
C3 Fe C2 90.62(8) . 2_566
C3 Fe C2 89.38(8) 2_566 2_566
C2 Fe C2 180.00(8) . 2_566
N1 C1 Fe 178.4(2) . .
N2 C2 Fe 178.73(19) . .
N1A C2A C3A 121.0(2) . .
N1B C2B C3B 121.6(3) . .
N3 C3 Fe 179.02(17) . .
C2A C3A C4A 119.9(2) . .
C2B C3B C4B 120.3(4) . .
C5A C4A C3A 117.8(2) . .
C5A C4A C14A 118.7(2) . .
C3A C4A C14A 123.53(19) . .
C5B C4B C3B 117.3(3) . .
C5B C4B C14B 123.2(3) . .
C3B C4B C14B 119.5(3) . .
C6A C5A C4A 120.3(2) . .
C6B C5B C4B 120.2(3) . .
N1A C6A C5A 120.7(2) . .
N1B C6B C5B 120.9(3) . .
N1A C7A C8A 110.19(18) . .
N1B C7B C8B 113.4(3) . .
C9A C8A C13A 118.0(3) . .
C9A C8A C7A 121.1(2) . .
C13A C8A C7A 120.8(2) . .
C9B C8B C13B 118.8(5) . .
C9B C8B C7B 123.5(5) . .
C13B C8B C7B 117.6(4) . .
C8A C9A C10A 120.9(3) . .
C8B C9B C10B 120.2(7) . .
C11A C10A C9A 120.3(3) . .
C11B C10B C9B 122.2(9) . .
C10A C11A C12A 119.3(3) . .
C12B C11B C10B 117.2(9) . .
C11A C12A C13A 120.1(4) . .
C11B C12B C13B 121.0(8) . .
C8A C13A C12A 121.4(3) . .
C8B C13B C12B 120.6(5) . .
N2A C14A C4A 121.0(2) . .
N2B C14B C4B 121.1(3) . .
C2A N1A C6A 120.4(2) . .
C2A N1A C7A 120.5(2) . .
C6A N1A C7A 118.9(2) . .
C2B N1B C6B 119.7(3) . .
C2B N1B C7B 118.8(3) . .
C6B N1B C7B 121.1(3) . .
C14A N2A O1A 111.68(18) . .
C14B N2B O1B 112.6(3) . .

loop_
_geom_bond_atom_site_label_1
_geom_bond_atom_site_label_2
_geom_bond_distance
_geom_bond_site_symmetry_2
Fe C1 1.898(2) .
Fe C1 1.898(2) 2_566
Fe C3 1.9106(19) .
Fe C3 1.9106(19) 2_566
Fe C2 1.913(2) .
Fe C2 1.913(2) 2_566
C1 N1 1.152(2) .
C2 N2 1.153(3) .
C2A N1A 1.338(3) .
C2A C3A 1.362(3) .
C2B N1B 1.301(5) .
C2B C3B 1.355(5) .
C3 N3 1.154(2) .
C3A C4A 1.388(3) .
C3B C4B 1.382(4) .
C4A C5A 1.384(3) .
C4A C14A 1.455(3) .
C4B C5B 1.362(4) .
C4B C14B 1.455(5) .
C5A C6A 1.361(3) .
C5B C6B 1.356(5) .
C6A N1A 1.339(3) .
C6B N1B 1.349(4) .
C7A N1A 1.490(3) .
C7A C8A 1.501(3) .
C7B N1B 1.495(5) .
C7B C8B 1.515(6) .
C8A C9A 1.363(4) .
C8A C13A 1.369(4) .
C8B C9B 1.341(6) .
C8B C13B 1.349(3) .
C9A C10A 1.382(5) .
C9B C10B 1.356(12) .
C10A C11A 1.358(5) .
C10B C11B 1.352(14) .
C11A C12A 1.365(5) .
C11B C12B 1.349(13) .
C12A C13A 1.370(5) .
C12B C13B 1.371(4) .
C14A N2A 1.261(3) .
C14B N2B 1.243(4) .
N2A O1A 1.379(2) .
N2B O1B 1.382(3) .
